data_7702930
loop_
_publ_author_name
'Yang, Ping'
'Zhang, Dan-Dan'
'Wang, Zi-Zhou'
'Liu, Hui-Zhong'
'Shi, Qingshan'
'Xie, Xiao-Bao'

_publ_section_title
;
 Copper(II) complexes with NNO ligands: synthesis, crystal structures, DNA
 cleavage, and anticancer activities
;
_journal_name_full 'Dalton Transactions'
_journal_paper_doi 10.1039/C9DT03746B
_journal_year 2019
_chemical_formula_moiety 'C26 H22 Cu N8 O4'
_chemical_formula_sum 'C26 H22 Cu N8 O4'
_chemical_formula_weight 574.05
_space_group_crystal_system orthorhombic
_space_group_IT_number 41
_space_group_name_Hall 'A 2 -2ab'
_space_group_name_H-M_alt 'A e a 2'
_atom_sites_solution_hydrogens geom
_audit_block_doi 10.5517/ccdc.csd.cc21zw75
_audit_creation_method SHELXL-2018/3
_audit_update_record
;
2019-11-25 deposited with the CCDC.	2019-11-25 downloaded from the CCDC.
;
_cell_angle_alpha 90
_cell_angle_beta 90
_cell_angle_gamma 90
_cell_formula_units_Z 4
_cell_length_a 12.6731(10)
_cell_length_b 18.9500(13)
_cell_length_c 10.0490(8)
_cell_measurement_reflns_used 831
_cell_measurement_temperature 293(2)
_cell_measurement_theta_max 23.4440
_cell_measurement_theta_min 3.9610
_cell_volume 2413.3(3)
_computing_cell_refinement 'Bruker FRAMBO'
_computing_data_collection 'Bruker FRAMBO'
_computing_data_reduction 'Bruker SAINT'
_computing_molecular_graphics 'Bruker SHELXTL'
_computing_publication_material 'Bruker SHELXTL'
_computing_structure_refinement 'SHELXL-2018/3 (Sheldrick, 2018)'
_computing_structure_solution 'Bruker SHELXTL'
_diffrn_ambient_temperature 293(2)
_diffrn_detector_area_resol_mean 16.0288
_diffrn_measured_fraction_theta_full 0.962
_diffrn_measured_fraction_theta_max 0.951
_diffrn_measurement_device_type 'Xcalibur, Sapphire3, Gemini ultra'
_diffrn_measurement_method '\w scans'
_diffrn_radiation_type MoK\a
_diffrn_radiation_wavelength 0.71073
_diffrn_reflns_av_R_equivalents 0.0358
_diffrn_reflns_av_unetI/netI 0.0596
_diffrn_reflns_Laue_measured_fraction_full 0.962
_diffrn_reflns_Laue_measured_fraction_max 0.951
_diffrn_reflns_limit_h_max 6
_diffrn_reflns_limit_h_min -15
_diffrn_reflns_limit_k_max 21
_diffrn_reflns_limit_k_min -22
_diffrn_reflns_limit_l_max 8
_diffrn_reflns_limit_l_min -12
_diffrn_reflns_number 2750
_diffrn_reflns_point_group_measured_fraction_full 0.769
_diffrn_reflns_point_group_measured_fraction_max 0.757
_diffrn_reflns_theta_full 25.242
_diffrn_reflns_theta_max 25.468
_diffrn_reflns_theta_min 3.215
_diffrn_source 'Enhance (Mo) X-ray Source'
_exptl_absorpt_coefficient_mu 0.958
_exptl_absorpt_correction_T_max 1.00000
_exptl_absorpt_correction_T_min 0.98128
_exptl_absorpt_correction_type multi-scan
_exptl_absorpt_process_details
; 
CrysAlisPro, Agilent Technologies, 
Version 1.171.37.35 (release 13-08-2014 CrysAlis171 .NET) 
(compiled Aug 13 2014,18:06:01) 
Empirical absorption correction using spherical harmonics, 
 implemented in SCALE3 ABSPACK scaling algorithm. 
;
_exptl_crystal_colour orange
_exptl_crystal_density_diffrn 1.580
_exptl_crystal_description block
_exptl_crystal_F_000 1180
_exptl_crystal_size_max 0.500
_exptl_crystal_size_mid 0.400
_exptl_crystal_size_min 0.400
_refine_diff_density_max 0.490
_refine_diff_density_min -0.310
_refine_diff_density_rms 0.047
_refine_ls_abs_structure_details
;
 Flack x determined using 388 quotients [(I+)-(I-)]/[(I+)+(I-)]
 (Parsons, Flack and Wagner, Acta Cryst. B69 (2013) 249-259).
;
_refine_ls_abs_structure_Flack 0.043(17)
_refine_ls_extinction_method none
_refine_ls_goodness_of_fit_ref 0.994
_refine_ls_hydrogen_treatment constr
_refine_ls_matrix_type full
_refine_ls_number_parameters 179
_refine_ls_number_reflns 1695
_refine_ls_number_restraints 1
_refine_ls_restrained_S_all 0.993
_refine_ls_R_factor_all 0.0554
_refine_ls_R_factor_gt 0.0381
_refine_ls_shift/su_max 0.002
_refine_ls_shift/su_mean 0.000
_refine_ls_structure_factor_coef Fsqd
_refine_ls_weighting_details 'w=1/[\s^2^(Fo^2^)+(0.0192P)^2^] where P=(Fo^2^+2Fc^2^)/3'
_refine_ls_weighting_scheme calc
_refine_ls_wR_factor_gt 0.0626
_refine_ls_wR_factor_ref 0.0683
_reflns_Friedel_coverage 0.495
_reflns_Friedel_fraction_full 0.550
_reflns_Friedel_fraction_max 0.535
_reflns_number_gt 1367
_reflns_number_total 1695
_reflns_threshold_expression 'I > 2\s(I)'
_cod_data_source_file c9dt03746b1.cif
_cod_data_source_block cu22
_cod_original_sg_symbol_Hall 'A 2 -2ac'
_cod_original_sg_symbol_H-M 'A b a 2'
_cod_database_code 7702930
_shelx_shelxl_version_number 2018/3
_shelx_space_group_comment
;
The symmetry employed for this shelxl refinement is uniquely defined
by the following loop, which should always be used as a source of
symmetry information in preference to the above space-group names.
They are only intended as comments.
;
_shelx_estimated_absorpt_t_min 0.646
_shelx_estimated_absorpt_t_max 0.701

loop_
_space_group_symop_operation_xyz
'x, y, z'
'-x, -y, z'
'x+1/2, -y+1/2, z'
'-x+1/2, y+1/2, z'
'x, y+1/2, z+1/2'
'-x, -y+1/2, z+1/2'
'x+1/2, -y+1, z+1/2'
'-x+1/2, y+1, z+1/2'

loop_
_atom_site_label
_atom_site_type_symbol
_atom_site_fract_x
_atom_site_fract_y
_atom_site_fract_z
_atom_site_U_iso_or_equiv
_atom_site_adp_type
_atom_site_occupancy
_atom_site_site_symmetry_order
_atom_site_calc_flag
_atom_site_refinement_flags_posn
_atom_site_refinement_flags_adp
_atom_site_refinement_flags_occupancy
C1 C 0.0434(5) 0.8942(3) 0.2376(8) 0.060(2) Uani 1 1 d . . .
H1 H -0.028606 0.884857 0.234210 0.072 Uiso 1 1 calc R U .
C2 C 0.1101(7) 0.8613(3) 0.1490(7) 0.069(2) Uani 1 1 d . . .
H2 H 0.081263 0.830078 0.087532 0.083 Uiso 1 1 calc R U .
C3 C 0.2514(7) 0.9168(2) 0.2381(8) 0.0497(14) Uani 1 1 d . . .
H3 H 0.323568 0.925477 0.241103 0.060 Uiso 1 1 calc R U .
C4 C 0.1852(4) 0.9511(3) 0.3288(6) 0.0358(14) Uani 1 1 d . . .
C5 C 0.2221(4) 1.0022(3) 0.4275(5) 0.0371(13) Uani 1 1 d . . .
C6 C 0.3368(5) 1.0195(3) 0.4458(6) 0.0543(19) Uani 1 1 d . . .
H6A H 0.344937 1.069638 0.455413 0.081 Uiso 1 1 calc R U .
H6B H 0.375829 1.003716 0.369592 0.081 Uiso 1 1 calc R U .
H6C H 0.362823 0.996332 0.524104 0.081 Uiso 1 1 calc R U .
C7 C -0.0829(5) 0.8925(3) 0.6456(6) 0.0398(14) Uani 1 1 d . . .
C8 C -0.1015(4) 0.8350(3) 0.7452(6) 0.0363(14) Uani 1 1 d . . .
C9 C -0.2033(5) 0.8143(3) 0.7867(6) 0.0417(16) Uani 1 1 d . . .
C10 C -0.2123(5) 0.7651(3) 0.8879(6) 0.0541(18) Uani 1 1 d . . .
H10 H -0.278940 0.753015 0.919166 0.065 Uiso 1 1 calc R U .
C11 C -0.1256(5) 0.7341(3) 0.9427(6) 0.0531(18) Uani 1 1 d . . .
H11 H -0.133167 0.700970 1.010368 0.064 Uiso 1 1 calc R U .
C12 C -0.0264(5) 0.7522(3) 0.8971(6) 0.0516(17) Uani 1 1 d . . .
H12 H 0.033002 0.730420 0.932700 0.062 Uiso 1 1 calc R U .
C13 C -0.0152(5) 0.8015(3) 0.8007(6) 0.0440(15) Uani 1 1 d . . .
H13 H 0.052127 0.813204 0.771230 0.053 Uiso 1 1 calc R U .
Cu1 Cu 0.000000 1.000000 0.48327(11) 0.0420(3) Uani 1 2 d S T P
N1 N 0.0804(4) 0.9392(2) 0.3279(5) 0.0417(12) Uani 1 1 d . . .
N2 N 0.2136(5) 0.8719(3) 0.1471(6) 0.0640(17) Uani 1 1 d . . .
N3 N 0.1486(3) 1.03160(19) 0.4942(6) 0.0385(11) Uani 1 1 d . . .
N4 N 0.1732(4) 1.0833(2) 0.5872(4) 0.0439(13) Uani 1 1 d . . .
O1 O 0.0067(3) 0.91567(18) 0.6231(4) 0.0435(10) Uani 1 1 d . . .
O2 O -0.2924(3) 0.8426(2) 0.7376(5) 0.0660(14) Uani 1 1 d . . .
H2A H -0.277458 0.872500 0.681651 0.099 Uiso 1 1 calc R U .

loop_
_atom_site_aniso_label
_atom_site_aniso_U_11
_atom_site_aniso_U_22
_atom_site_aniso_U_33
_atom_site_aniso_U_23
_atom_site_aniso_U_13
_atom_site_aniso_U_12
C1 0.045(4) 0.053(4) 0.081(5) 0.004(4) -0.026(4) -0.011(3)
C2 0.095(7) 0.051(4) 0.062(5) -0.017(4) 0.003(5) -0.002(4)
C3 0.046(3) 0.046(3) 0.057(4) 0.012(5) 0.015(3) 0.008(4)
C4 0.033(4) 0.033(3) 0.041(4) 0.007(3) 0.003(3) 0.005(3)
C5 0.043(3) 0.032(3) 0.037(3) 0.010(3) 0.005(3) 0.004(3)
C6 0.046(4) 0.058(3) 0.058(5) 0.009(3) 0.005(3) 0.003(3)
C7 0.051(4) 0.034(3) 0.034(3) -0.003(3) 0.003(3) 0.003(3)
C8 0.031(4) 0.039(3) 0.039(4) -0.003(3) 0.004(3) -0.005(3)
C9 0.036(4) 0.040(3) 0.049(4) 0.004(3) 0.003(3) 0.002(3)
C10 0.041(4) 0.054(4) 0.068(4) 0.010(4) 0.019(4) -0.010(3)
C11 0.063(5) 0.049(3) 0.047(5) 0.014(3) 0.000(3) -0.011(3)
C12 0.042(5) 0.046(3) 0.068(4) 0.006(3) -0.006(3) -0.003(3)
C13 0.035(4) 0.044(3) 0.053(4) 0.009(3) 0.000(3) -0.006(3)
Cu1 0.0447(6) 0.0457(5) 0.0356(5) 0.000 0.000 0.0149(5)
N1 0.033(3) 0.043(3) 0.049(3) 0.006(3) 0.002(3) 0.002(3)
N2 0.077(5) 0.057(3) 0.057(4) -0.007(3) 0.018(4) 0.009(3)
N3 0.042(3) 0.035(2) 0.038(3) -0.004(3) 0.001(3) 0.0057(19)
N4 0.050(4) 0.042(3) 0.040(3) -0.003(3) -0.001(3) 0.003(2)
O1 0.029(2) 0.049(2) 0.052(3) 0.0170(19) 0.005(2) -0.010(2)
O2 0.035(3) 0.080(3) 0.083(4) 0.024(3) 0.008(3) 0.002(2)

loop_
_atom_type_symbol
_atom_type_description
_atom_type_scat_dispersion_real
_atom_type_scat_dispersion_imag
_atom_type_scat_source
C C 0.0033 0.0016 'International Tables Vol C Tables 4.2.6.8 and 6.1.1.4'
H H 0.0000 0.0000 'International Tables Vol C Tables 4.2.6.8 and 6.1.1.4'
N N 0.0061 0.0033 'International Tables Vol C Tables 4.2.6.8 and 6.1.1.4'
O O 0.0106 0.0060 'International Tables Vol C Tables 4.2.6.8 and 6.1.1.4'
Cu Cu 0.3201 1.2651 'International Tables Vol C Tables 4.2.6.8 and 6.1.1.4'

loop_
_geom_angle_atom_site_label_1
_geom_angle_atom_site_label_2
_geom_angle_atom_site_label_3
_geom_angle
_geom_angle_site_symmetry_1
_geom_angle_site_symmetry_3
N1 C1 C2 121.0(7) . .
N1 C1 H1 119.5 . .
C2 C1 H1 119.5 . .
N2 C2 C1 123.2(7) . .
N2 C2 H2 118.4 . .
C1 C2 H2 118.4 . .
N2 C3 C4 121.7(7) . .
N2 C3 H3 119.1 . .
C4 C3 H3 119.1 . .
N1 C4 C3 120.6(6) . .
N1 C4 C5 115.5(5) . .
C3 C4 C5 123.9(6) . .
N3 C5 C4 114.3(5) . .
N3 C5 C6 123.2(5) . .
C4 C5 C6 122.5(5) . .
C5 C6 H6A 109.5 . .
C5 C6 H6B 109.5 . .
H6A C6 H6B 109.5 . .
C5 C6 H6C 109.5 . .
H6A C6 H6C 109.5 . .
H6B C6 H6C 109.5 . .
O1 C7 N4 124.8(5) . 2_575
O1 C7 C8 121.6(6) . .
N4 C7 C8 113.6(5) 2_575 .
C13 C8 C9 118.5(5) . .
C13 C8 C7 118.7(5) . .
C9 C8 C7 122.8(5) . .
O2 C9 C10 118.0(6) . .
O2 C9 C8 123.3(5) . .
C10 C9 C8 118.6(6) . .
C11 C10 C9 121.4(6) . .
C11 C10 H10 119.3 . .
C9 C10 H10 119.3 . .
C10 C11 C12 119.5(6) . .
C10 C11 H11 120.3 . .
C12 C11 H11 120.3 . .
C13 C12 C11 120.3(6) . .
C13 C12 H12 119.9 . .
C11 C12 H12 119.9 . .
C12 C13 C8 121.5(6) . .
C12 C13 H13 119.2 . .
C8 C13 H13 119.2 . .
N3 Cu1 N3 173.6(4) . 2_575
N3 Cu1 O1 98.79(18) . .
N3 Cu1 O1 76.94(18) 2_575 .
N3 Cu1 O1 76.94(18) . 2_575
N3 Cu1 O1 98.79(18) 2_575 2_575
O1 Cu1 O1 97.4(2) . 2_575
N3 Cu1 N1 108.8(2) . 2_575
N3 Cu1 N1 75.9(2) 2_575 2_575
O1 Cu1 N1 151.98(17) . 2_575
O1 Cu1 N1 93.28(16) 2_575 2_575
N3 Cu1 N1 75.9(2) . .
N3 Cu1 N1 108.8(2) 2_575 .
O1 Cu1 N1 93.28(16) . .
O1 Cu1 N1 151.98(17) 2_575 .
N1 Cu1 N1 89.1(2) 2_575 .
C1 N1 C4 117.3(5) . .
C1 N1 Cu1 131.2(5) . .
C4 N1 Cu1 111.5(4) . .
C2 N2 C3 116.2(6) . .
C5 N3 N4 119.8(5) . .
C5 N3 Cu1 122.3(4) . .
N4 N3 Cu1 117.7(4) . .
C7 N4 N3 109.7(5) 2_575 .
C7 O1 Cu1 110.5(4) . .
C9 O2 H2A 109.5 . .

loop_
_geom_bond_atom_site_label_1
_geom_bond_atom_site_label_2
_geom_bond_distance
_geom_bond_site_symmetry_2
C1 N1 1.331(8) .
C1 C2 1.377(9) .
C1 H1 0.9300 .
C2 N2 1.327(10) .
C2 H2 0.9300 .
C3 N2 1.337(8) .
C3 C4 1.399(8) .
C3 H3 0.9300 .
C4 N1 1.346(7) .
C4 C5 1.463(7) .
C5 N3 1.276(6) .
C5 C6 1.501(7) .
C6 H6A 0.9600 .
C6 H6B 0.9600 .
C6 H6C 0.9600 .
C7 O1 1.238(7) .
C7 N4 1.365(7) 2_575
C7 C8 1.499(7) .
C8 C13 1.381(8) .
C8 C9 1.411(8) .
C9 O2 1.344(6) .
C9 C10 1.385(7) .
C10 C11 1.362(8) .
C10 H10 0.9300 .
C11 C12 1.382(8) .
C11 H11 0.9300 .
C12 C13 1.353(7) .
C12 H12 0.9300 .
C13 H13 0.9300 .
Cu1 N3 1.979(4) .
Cu1 N3 1.979(4) 2_575
Cu1 O1 2.130(3) .
Cu1 O1 2.130(3) 2_575
Cu1 N1 2.192(5) 2_575
Cu1 N1 2.192(5) .
N3 N4 1.389(5) .
O2 H2A 0.8200 .

loop_
_geom_hbond_atom_site_label_D
_geom_hbond_atom_site_label_H
_geom_hbond_atom_site_label_A
_geom_hbond_distance_DH
_geom_hbond_distance_HA
_geom_hbond_distance_DA
_geom_hbond_angle_DHA
_geom_hbond_site_symmetry_A
_geom_hbond_publ_flag
C1 H1 O2 0.93 2.41 3.328(8) 171.1 8_444 yes
C3 H3 O1 0.93 2.46 3.277(9) 146.1 8_544 yes
O2 H2A N4 0.82 1.83 2.557(6) 147.0 2_575 yes

loop_
_geom_torsion_atom_site_label_1
_geom_torsion_atom_site_label_2
_geom_torsion_atom_site_label_3
_geom_torsion_atom_site_label_4
_geom_torsion
_geom_torsion_site_symmetry_1
_geom_torsion_site_symmetry_4
N1 C1 C2 N2 -0.2(11) . .
N2 C3 C4 N1 0.7(8) . .
N2 C3 C4 C5 -178.1(5) . .
N1 C4 C5 N3 -3.9(6) . .
C3 C4 C5 N3 174.9(5) . .
N1 C4 C5 C6 177.5(5) . .
C3 C4 C5 C6 -3.7(7) . .
O1 C7 C8 C13 -7.9(7) . .
N4 C7 C8 C13 173.6(5) 2_575 .
O1 C7 C8 C9 170.8(5) . .
N4 C7 C8 C9 -7.6(7) 2_575 .
C13 C8 C9 O2 -179.0(5) . .
C7 C8 C9 O2 2.3(9) . .
C13 C8 C9 C10 4.5(8) . .
C7 C8 C9 C10 -174.2(5) . .
O2 C9 C10 C11 180.0(6) . .
C8 C9 C10 C11 -3.3(9) . .
C9 C10 C11 C12 0.3(9) . .
C10 C11 C12 C13 1.5(9) . .
C11 C12 C13 C8 -0.1(8) . .
C9 C8 C13 C12 -2.9(8) . .
C7 C8 C13 C12 175.9(5) . .
C2 C1 N1 C4 0.1(8) . .
C2 C1 N1 Cu1 -179.5(4) . .
C3 C4 N1 C1 -0.3(8) . .
C5 C4 N1 C1 178.6(5) . .
C3 C4 N1 Cu1 179.4(4) . .
C5 C4 N1 Cu1 -1.8(5) . .
C1 C2 N2 C3 0.5(10) . .
C4 C3 N2 C2 -0.7(9) . .
C4 C5 N3 N4 -177.4(4) . .
C6 C5 N3 N4 1.2(8) . .
C4 C5 N3 Cu1 8.7(6) . .
C6 C5 N3 Cu1 -172.7(4) . .
C5 N3 N4 C7 179.6(5) . 2_575
Cu1 N3 N4 C7 -6.2(5) . 2_575
N4 C7 O1 Cu1 1.0(7) 2_575 .
C8 C7 O1 Cu1 -177.2(4) . .
